data_7219746
loop_
_publ_author_name
'Ou, Yan-Jun'
'Ding, Yu-Jia'
'Hong, Xu-Jia'
'Wei, Qin'
'Zheng, Zhi-Peng'
'Long, Yuhua'
'Cai, Prof. Yue-Peng'
'Yao, Xiangdong'

_publ_section_title
;
 A series of temperature-dependent CdII-complexes containing an important
 family of N-rich heterocycles from in situ conversion of pyridine-type
 Schiff base
;
_journal_name_full 'RSC Adv.'
_journal_paper_doi 10.1039/C4RA16198J
_journal_year 2015
_chemical_formula_sum 'C37 H31 Cd2 Cl4 N8 O'
_chemical_formula_weight 970.30
_chemical_name_systematic
; 
 ? 
;
_space_group_IT_number 15
_symmetry_cell_setting monoclinic
_symmetry_space_group_name_Hall '-C 2yc'
_symmetry_space_group_name_H-M 'C 1 2/c 1'
_atom_sites_solution_hydrogens geom
_atom_sites_solution_primary direct
_atom_sites_solution_secondary difmap
_audit_creation_method SHELXL-97
_audit_update_record
;
2014-10-18 deposited with the CCDC.
2015-03-03 downloaded from the CCDC.
;
_cell_angle_alpha 90.00
_cell_angle_beta 114.065(5)
_cell_angle_gamma 90.00
_cell_formula_units_Z 8
_cell_length_a 24.137(4)
_cell_length_b 15.255(4)
_cell_length_c 23.410(6)
_cell_measurement_reflns_used 1375
_cell_measurement_temperature 298(2)
_cell_measurement_theta_max 18.65
_cell_measurement_theta_min 2.67
_cell_volume 7871(3)
_computing_cell_refinement 'Bruker SAINT'
_computing_data_collection 'Bruker APEX2'
_computing_data_reduction 'Bruker SAINT'
_computing_molecular_graphics 'Bruker SHELXTL'
_computing_publication_material 'Bruker SHELXTL'
_computing_structure_refinement 'SHELXL-97 (Sheldrick, 2008)'
_computing_structure_solution 'SHELXS-97 (Sheldrick, 2008)'
_diffrn_ambient_temperature 298(2)
_diffrn_measured_fraction_theta_full 0.997
_diffrn_measured_fraction_theta_max 0.997
_diffrn_measurement_device_type 'Bruker APEX-II CCD'
_diffrn_measurement_method '\f and \w scans'
_diffrn_radiation_monochromator graphite
_diffrn_radiation_source 'fine-focus sealed tube'
_diffrn_radiation_type MoK\a
_diffrn_radiation_wavelength 0.71073
_diffrn_reflns_av_R_equivalents 0.0886
_diffrn_reflns_av_sigmaI/netI 0.1136
_diffrn_reflns_limit_h_max 27
_diffrn_reflns_limit_h_min -28
_diffrn_reflns_limit_k_max 17
_diffrn_reflns_limit_k_min -18
_diffrn_reflns_limit_l_max 26
_diffrn_reflns_limit_l_min -28
_diffrn_reflns_number 20135
_diffrn_reflns_theta_full 25.25
_diffrn_reflns_theta_max 25.25
_diffrn_reflns_theta_min 1.62
_exptl_absorpt_coefficient_mu 1.393
_exptl_absorpt_correction_T_max 0.8732
_exptl_absorpt_correction_T_min 0.7585
_exptl_absorpt_correction_type multi-scan
_exptl_absorpt_process_details 'SADABS (Sheldrick, 1996)'
_exptl_crystal_colour colorless
_exptl_crystal_density_diffrn 1.638
_exptl_crystal_density_method 'not measured'
_exptl_crystal_description block
_exptl_crystal_F_000 3848
_exptl_crystal_size_max 0.21
_exptl_crystal_size_mid 0.16
_exptl_crystal_size_min 0.10
_refine_diff_density_max 0.680
_refine_diff_density_min -0.490
_refine_diff_density_rms 0.093
_refine_ls_extinction_method none
_refine_ls_goodness_of_fit_ref 0.974
_refine_ls_hydrogen_treatment constr
_refine_ls_matrix_type full
_refine_ls_number_parameters 471
_refine_ls_number_reflns 7107
_refine_ls_number_restraints 0
_refine_ls_restrained_S_all 0.974
_refine_ls_R_factor_all 0.1484
_refine_ls_R_factor_gt 0.0544
_refine_ls_shift/su_max 0.003
_refine_ls_shift/su_mean 0.000
_refine_ls_structure_factor_coef Fsqd
_refine_ls_weighting_details 'calc w=1/[\s^2^(Fo^2^)+(0.0382P)^2^+0.0000P] where P=(Fo^2^+2Fc^2^)/3'
_refine_ls_weighting_scheme calc
_refine_ls_wR_factor_gt 0.0996
_refine_ls_wR_factor_ref 0.1290
_reflns_number_gt 3059
_reflns_number_total 7107
_reflns_threshold_expression >2sigma(I)
_cod_data_source_file c4ra16198j2.cif
_cod_data_source_block c
_cod_depositor_comments
;
The following automatic conversions were performed:

'_symmetry_cell_setting' value 'Monoclinic' changed to 'monoclinic'
according to
/usr/data/users/saulius/crontab/automatic-downloads/rss-feeds/RSC/lib/dictionaries/cif_core.dic
dictionary named 'cif_core.dic' version 2.4.2 from 2011-04-26.

Automatic conversion script
Id: cif_fix_values 3086 2015-02-26 13:12:21Z robertas 
;
_cod_original_cell_volume 7870(3)
_cod_original_sg_symbol_H-M C2/c
_cod_database_code 7219746

loop_
_symmetry_equiv_pos_as_xyz
'x, y, z'
'-x, y, -z+1/2'
'x+1/2, y+1/2, z'
'-x+1/2, y+1/2, -z+1/2'
'-x, -y, -z'
'x, -y, z-1/2'
'-x+1/2, -y+1/2, -z'
'x+1/2, -y+1/2, z-1/2'

loop_
_atom_site_label
_atom_site_type_symbol
_atom_site_fract_x
_atom_site_fract_y
_atom_site_fract_z
_atom_site_U_iso_or_equiv
_atom_site_adp_type
_atom_site_occupancy
_atom_site_symmetry_multiplicity
_atom_site_calc_flag
_atom_site_refinement_flags
Cd1 Cd 0.091726(13) 0.920148(19) 0.451920(12) 0.06647(11) Uani 1 1 d .
Cd2 Cd 0.147522(14) 0.55142(2) 0.675163(12) 0.07124(11) Uani 1 1 d .
Cl1 Cl 0.11387(5) 1.07479(7) 0.44495(5) 0.0936(5) Uani 1 1 d .
Cl2 Cl -0.01402(5) 0.88070(8) 0.42119(5) 0.0899(4) Uani 1 1 d .
Cl3 Cl 0.13081(6) 0.49137(8) 0.76301(5) 0.1035(5) Uani 1 1 d .
Cl4 Cl 0.24963(5) 0.61062(7) 0.70300(5) 0.0848(4) Uani 1 1 d .
N1 N 0.13282(12) 0.90806(18) 0.56425(11) 0.0609(11) Uani 1 1 d .
N2 N 0.13792(11) 0.78863(17) 0.46305(10) 0.0518(10) Uani 1 1 d .
N3 N 0.17920(11) 0.67686(18) 0.43689(11) 0.0568(10) Uani 1 1 d .
N4 N 0.10812(13) 0.8795(2) 0.35863(12) 0.0762(12) Uani 1 1 d .
N5 N 0.09091(12) 0.6867(2) 0.66095(12) 0.0692(11) Uani 1 1 d .
N6 N 0.09692(12) 0.55757(18) 0.56952(11) 0.0574(10) Uani 1 1 d .
N7 N 0.06326(12) 0.50779(19) 0.47299(11) 0.0588(10) Uani 1 1 d .
N8 N 0.14485(14) 0.4081(2) 0.62864(13) 0.0792(13) Uani 1 1 d .
C1 C 0.13621(17) 0.9847(2) 0.59316(15) 0.0793(16) Uani 1 1 d .
H1 H 0.1178 1.0333 0.5688 0.095 Uiso 1 1 calc R
C2 C 0.16523(18) 0.9958(3) 0.65642(16) 0.0833(17) Uani 1 1 d .
H2 H 0.1646 1.0499 0.6744 0.100 Uiso 1 1 calc R
C3 C 0.19502(17) 0.9271(2) 0.69272(16) 0.0804(17) Uani 1 1 d .
H3 H 0.2174 0.9337 0.7355 0.096 Uiso 1 1 calc R
C4 C 0.19094(14) 0.8473(2) 0.66400(14) 0.0567(13) Uani 1 1 d .
H4 H 0.2096 0.7986 0.6880 0.068 Uiso 1 1 calc R
C5 C 0.15969(14) 0.8383(2) 0.60023(13) 0.0502(12) Uani 1 1 d .
C6 C 0.14997(14) 0.7478(2) 0.57209(13) 0.0474(12) Uani 1 1 d .
H6 H 0.1765 0.7073 0.6040 0.057 Uiso 1 1 calc R
C7 C 0.16163(13) 0.7360(2) 0.51460(13) 0.0497(12) Uani 1 1 d .
H7 H 0.1996 0.7695 0.5321 0.060 Uiso 1 1 calc R
C8 C 0.18969(13) 0.6643(2) 0.49983(14) 0.0500(12) Uani 1 1 d .
C9 C 0.22136(15) 0.5895(2) 0.53288(16) 0.0670(14) Uani 1 1 d .
H9 H 0.2299 0.5810 0.5750 0.080 Uiso 1 1 calc R
C10 C 0.23874(17) 0.5305(3) 0.49955(17) 0.0850(16) Uani 1 1 d .
H10 H 0.2588 0.4798 0.5193 0.102 Uiso 1 1 calc R
C11 C 0.22732(17) 0.5441(3) 0.43686(17) 0.0859(16) Uani 1 1 d .
H11 H 0.2393 0.5017 0.4156 0.103 Uiso 1 1 calc R
C12 C 0.19978(15) 0.6160(2) 0.40675(16) 0.0710(14) Uani 1 1 d .
H12 H 0.1944 0.6252 0.3656 0.085 Uiso 1 1 calc R
C13 C 0.14659(15) 0.7539(2) 0.41608(14) 0.0603(13) Uani 1 1 d .
C14 C 0.12398(15) 0.7954(3) 0.35558(14) 0.0622(14) Uani 1 1 d .
C15 C 0.11416(16) 0.7551(3) 0.29922(15) 0.0850(17) Uani 1 1 d .
H15 H 0.1225 0.6959 0.2975 0.102 Uiso 1 1 calc R
C16 C 0.09162(16) 0.8055(3) 0.24573(16) 0.0864(17) Uani 1 1 d .
H16 H 0.0856 0.7803 0.2075 0.104 Uiso 1 1 calc R
C17 C 0.07799(18) 0.8917(3) 0.24806(16) 0.0919(18) Uani 1 1 d .
H17 H 0.0629 0.9261 0.2121 0.110 Uiso 1 1 calc R
C18 C 0.08751(17) 0.9266(3) 0.30659(16) 0.0837(17) Uani 1 1 d .
H18 H 0.0790 0.9855 0.3091 0.100 Uiso 1 1 calc R
C19 C 0.08487(17) 0.7105(3) 0.71315(17) 0.0966(18) Uani 1 1 d .
H19 H 0.1023 0.6754 0.7486 0.116 Uiso 1 1 calc R
C20 C 0.05362(19) 0.7855(4) 0.71656(19) 0.148(2) Uani 1 1 d .
H20 H 0.0520 0.8017 0.7541 0.177 Uiso 1 1 calc R
C21 C 0.02501(18) 0.8356(3) 0.66335(18) 0.120(2) Uani 1 1 d .
H21 H 0.0027 0.8852 0.6637 0.144 Uiso 1 1 calc R
C22 C 0.03093(16) 0.8086(3) 0.60875(16) 0.0888(17) Uani 1 1 d .
H22 H 0.0111 0.8397 0.5718 0.107 Uiso 1 1 calc R
C23 C 0.06556(15) 0.7371(2) 0.60922(14) 0.0620(14) Uani 1 1 d .
C24 C 0.08065(14) 0.7184(2) 0.55419(13) 0.0551(13) Uani 1 1 d .
H24 H 0.0547 0.7560 0.5197 0.066 Uiso 1 1 calc R
C25 C 0.07221(14) 0.6266(2) 0.53037(14) 0.0528(12) Uani 1 1 d .
C26 C 0.05014(14) 0.5972(2) 0.46987(14) 0.0535(13) Uani 1 1 d .
C27 C 0.02197(15) 0.6383(3) 0.41093(14) 0.0664(14) Uani 1 1 d .
H27 H 0.0118 0.6974 0.4082 0.080 Uiso 1 1 calc R
C28 C 0.01011(17) 0.5909(3) 0.35891(17) 0.0831(17) Uani 1 1 d .
H28 H -0.0082 0.6169 0.3197 0.100 Uiso 1 1 calc R
C29 C 0.02582(18) 0.5007(3) 0.36454(17) 0.0914(18) Uani 1 1 d .
H29 H 0.0186 0.4689 0.3283 0.110 Uiso 1 1 calc R
C30 C 0.05043(17) 0.4596(3) 0.41934(16) 0.0776(16) Uani 1 1 d .
H30 H 0.0587 0.3998 0.4214 0.093 Uiso 1 1 calc R
C31 C 0.09199(15) 0.4858(2) 0.53556(15) 0.0592(13) Uani 1 1 d .
C32 C 0.11513(16) 0.4021(2) 0.56620(16) 0.0691(15) Uani 1 1 d .
C33 C 0.10905(18) 0.3229(3) 0.53607(18) 0.0959(19) Uani 1 1 d .
H33 H 0.0890 0.3182 0.4928 0.115 Uiso 1 1 calc R
C34 C 0.13481(19) 0.2491(3) 0.57402(19) 0.113(2) Uani 1 1 d .
H34 H 0.1309 0.1940 0.5558 0.135 Uiso 1 1 calc R
C35 C 0.1654(2) 0.2577(3) 0.6372(2) 0.114(2) Uani 1 1 d .
H35 H 0.1846 0.2098 0.6619 0.137 Uiso 1 1 calc R
C36 C 0.16727(19) 0.3368(3) 0.66296(19) 0.098(2) Uani 1 1 d .
H36 H 0.1848 0.3419 0.7063 0.118 Uiso 1 1 calc R
O1 O 0.1191(2) 0.2791(3) 0.38575(18) 0.264(3) Uani 1 1 d .
H1A H 0.1071 0.3299 0.3780 0.396 Uiso 1 1 calc R
C37 C 0.1885(3) 0.2751(6) 0.4002(4) 0.339(7) Uani 1 1 d .
H37A H 0.2117 0.2746 0.4447 0.509 Uiso 1 1 calc R
H37B H 0.1995 0.3254 0.3825 0.509 Uiso 1 1 calc R
H37C H 0.1968 0.2227 0.3824 0.509 Uiso 1 1 calc R

loop_
_atom_site_aniso_label
_atom_site_aniso_U_11
_atom_site_aniso_U_22
_atom_site_aniso_U_33
_atom_site_aniso_U_23
_atom_site_aniso_U_13
_atom_site_aniso_U_12
Cd1 0.07582(18) 0.06249(18) 0.05347(15) 0.00342(14) 0.01857(14) 0.01427(16)
Cd2 0.0815(2) 0.0699(2) 0.05205(15) 0.00696(14) 0.01671(14) -0.00697(17)
Cl1 0.1083(8) 0.0640(7) 0.0995(7) 0.0143(6) 0.0333(6) 0.0211(6)
Cl2 0.0695(7) 0.1196(9) 0.0701(6) -0.0014(6) 0.0177(5) 0.0146(7)
Cl3 0.1291(9) 0.1066(9) 0.0650(6) 0.0233(6) 0.0295(6) -0.0134(8)
Cl4 0.0740(7) 0.0814(7) 0.0741(6) 0.0203(6) 0.0048(6) -0.0021(6)
N1 0.0746(19) 0.0576(19) 0.0425(15) -0.0034(14) 0.0157(14) 0.0116(16)
N2 0.0633(17) 0.0529(18) 0.0388(13) -0.0036(13) 0.0205(12) 0.0052(15)
N3 0.0549(16) 0.064(2) 0.0522(15) -0.0139(14) 0.0221(13) 0.0018(15)
N4 0.084(2) 0.088(2) 0.0533(16) 0.0146(16) 0.0251(15) 0.0052(19)
N5 0.0791(18) 0.082(2) 0.0580(15) -0.0040(16) 0.0398(13) -0.0048(18)
N6 0.0623(17) 0.0561(19) 0.0482(15) -0.0075(14) 0.0168(13) -0.0118(15)
N7 0.0602(17) 0.064(2) 0.0485(15) -0.0109(14) 0.0180(13) -0.0134(15)
N8 0.099(2) 0.058(2) 0.0733(19) 0.0049(16) 0.0274(17) -0.0117(19)
C1 0.115(3) 0.053(2) 0.056(2) -0.0079(19) 0.021(2) 0.021(2)
C2 0.114(3) 0.058(3) 0.067(2) -0.023(2) 0.026(2) 0.000(2)
C3 0.096(3) 0.068(3) 0.057(2) -0.010(2) 0.011(2) 0.004(2)
C4 0.061(2) 0.051(2) 0.0487(19) -0.0010(17) 0.0123(17) 0.0028(19)
C5 0.059(2) 0.047(2) 0.0426(17) -0.0006(16) 0.0189(15) 0.0057(18)
C6 0.055(2) 0.043(2) 0.0367(17) 0.0029(15) 0.0109(15) 0.0033(17)
C7 0.0368(18) 0.058(2) 0.0495(18) -0.0118(17) 0.0124(15) -0.0101(17)
C8 0.0524(19) 0.046(2) 0.0610(18) -0.0067(16) 0.0323(15) 0.0004(17)
C9 0.063(2) 0.067(3) 0.069(2) 0.002(2) 0.0240(18) 0.009(2)
C10 0.088(3) 0.069(3) 0.102(3) -0.001(2) 0.043(2) 0.032(2)
C11 0.093(3) 0.085(3) 0.089(2) -0.017(2) 0.046(2) 0.027(2)
C12 0.077(2) 0.067(3) 0.077(2) -0.011(2) 0.0399(18) 0.003(2)
C13 0.066(2) 0.067(3) 0.0560(18) -0.0148(18) 0.0339(16) 0.000(2)
C14 0.061(2) 0.082(3) 0.0476(18) 0.0015(19) 0.0266(16) 0.003(2)
C15 0.108(3) 0.099(3) 0.047(2) 0.009(2) 0.030(2) 0.003(3)
C16 0.098(3) 0.114(4) 0.051(2) -0.008(2) 0.0333(19) -0.009(3)
C17 0.099(3) 0.120(4) 0.050(2) 0.021(2) 0.024(2) 0.017(3)
C18 0.096(3) 0.089(3) 0.069(2) -0.003(2) 0.036(2) 0.008(3)
C19 0.085(3) 0.145(4) 0.066(2) 0.013(3) 0.038(2) 0.013(3)
C20 0.126(3) 0.251(6) 0.078(3) 0.005(3) 0.054(2) 0.084(4)
C21 0.113(3) 0.170(5) 0.085(3) -0.002(3) 0.048(2) 0.068(3)
C22 0.072(3) 0.129(4) 0.058(2) 0.006(2) 0.018(2) 0.034(3)
C23 0.056(2) 0.082(3) 0.0458(19) 0.0038(19) 0.0183(17) -0.005(2)
C24 0.062(2) 0.055(2) 0.0410(18) -0.0011(16) 0.0140(16) 0.0095(19)
C25 0.053(2) 0.056(2) 0.0468(18) 0.0045(17) 0.0176(16) -0.0016(18)
C26 0.057(2) 0.051(2) 0.0525(19) -0.0081(17) 0.0216(16) -0.0058(18)
C27 0.071(2) 0.079(3) 0.0407(18) -0.0064(19) 0.0149(18) -0.007(2)
C28 0.092(3) 0.085(3) 0.062(2) 0.010(2) 0.022(2) -0.007(3)
C29 0.110(3) 0.100(3) 0.058(2) -0.015(2) 0.028(2) -0.028(3)
C30 0.086(3) 0.063(3) 0.074(2) -0.017(2) 0.023(2) -0.010(2)
C31 0.065(2) 0.056(2) 0.0566(19) -0.0032(18) 0.0249(17) -0.007(2)
C32 0.072(2) 0.056(3) 0.077(2) -0.006(2) 0.0273(19) -0.009(2)
C33 0.134(3) 0.059(3) 0.090(3) 0.001(2) 0.042(2) 0.004(3)
C34 0.157(4) 0.060(3) 0.138(3) -0.019(3) 0.078(3) -0.005(3)
C35 0.149(4) 0.067(3) 0.117(3) 0.016(3) 0.045(3) -0.002(3)
C36 0.131(4) 0.056(3) 0.092(3) 0.003(2) 0.030(3) -0.004(3)
O1 0.377(6) 0.225(5) 0.151(3) 0.008(3) 0.069(4) 0.147(4)
C37 0.134(6) 0.450(15) 0.384(11) 0.114(10) 0.055(7) -0.030(8)

loop_
_atom_type_symbol
_atom_type_description
_atom_type_scat_dispersion_real
_atom_type_scat_dispersion_imag
_atom_type_scat_source
C C 0.0033 0.0016 'International Tables Vol C Tables 4.2.6.8 and 6.1.1.4'
H H 0.0000 0.0000 'International Tables Vol C Tables 4.2.6.8 and 6.1.1.4'
N N 0.0061 0.0033 'International Tables Vol C Tables 4.2.6.8 and 6.1.1.4'
Cl Cl 0.1484 0.1585 'International Tables Vol C Tables 4.2.6.8 and 6.1.1.4'
Cd Cd -0.8075 1.2024 'International Tables Vol C Tables 4.2.6.8 and 6.1.1.4'
O O 0.0106 0.0060 'International Tables Vol C Tables 4.2.6.8 and 6.1.1.4'

loop_
_geom_angle_atom_site_label_1
_geom_angle_atom_site_label_2
_geom_angle_atom_site_label_3
_geom_angle
N2 Cd1 N1 80.91(9)
N2 Cd1 Cl2 102.94(7)
N1 Cd1 Cl2 102.68(8)
N2 Cd1 Cl1 139.08(8)
N1 Cd1 Cl1 98.23(7)
Cl2 Cd1 Cl1 116.90(4)
N2 Cd1 N4 68.09(10)
N1 Cd1 N4 143.94(10)
Cl2 Cd1 N4 101.85(7)
Cl1 Cd1 N4 93.75(8)
N6 Cd2 N5 78.01(9)
N6 Cd2 Cl3 137.41(8)
N5 Cd2 Cl3 99.11(8)
N6 Cd2 N8 69.20(10)
N5 Cd2 N8 142.57(9)
Cl3 Cd2 N8 93.27(9)
N6 Cd2 Cl4 108.09(8)
N5 Cd2 Cl4 99.93(8)
Cl3 Cd2 Cl4 114.19(4)
N8 Cd2 Cl4 106.89(9)
C1 N1 C5 117.4(3)
C1 N1 Cd1 113.5(2)
C5 N1 Cd1 128.4(2)
C13 N2 C7 110.5(3)
C13 N2 Cd1 120.2(2)
C7 N2 Cd1 129.3(2)
C12 N3 C13 131.6(3)
C12 N3 C8 119.9(3)
C13 N3 C8 108.5(3)
C18 N4 C14 118.4(3)
C18 N4 Cd1 123.1(3)
C14 N4 Cd1 116.1(2)
C19 N5 C23 119.0(3)
C19 N5 Cd2 111.8(2)
C23 N5 Cd2 129.2(2)
C31 N6 C25 109.0(3)
C31 N6 Cd2 119.6(2)
C25 N6 Cd2 131.1(2)
C30 N7 C31 131.7(3)
C30 N7 C26 120.8(3)
C31 N7 C26 107.3(3)
C36 N8 C32 120.4(3)
C36 N8 Cd2 122.4(3)
C32 N8 Cd2 117.0(2)
N1 C1 C2 123.7(3)
N1 C1 H1 118.1
C2 C1 H1 118.1
C3 C2 C1 119.4(4)
C3 C2 H2 120.3
C1 C2 H2 120.3
C2 C3 C4 117.6(3)
C2 C3 H3 121.2
C4 C3 H3 121.2
C3 C4 C5 121.1(3)
C3 C4 H4 119.5
C5 C4 H4 119.5
N1 C5 C4 120.7(3)
N1 C5 C6 120.1(2)
C4 C5 C6 118.9(3)
C7 C6 C5 116.8(3)
C7 C6 C24 106.8(2)
C5 C6 C24 109.2(3)
C7 C6 H6 107.9
C5 C6 H6 107.9
C24 C6 H6 107.9
N2 C7 C8 108.1(3)
N2 C7 C6 124.1(3)
C8 C7 C6 127.1(3)
N2 C7 H7 92.7
C8 C7 H7 92.7
C6 C7 H7 92.7
C7 C8 N3 104.7(3)
C7 C8 C9 134.6(3)
N3 C8 C9 120.7(3)
C10 C9 C8 116.3(3)
C10 C9 H9 121.9
C8 C9 H9 121.9
C9 C10 C11 122.0(4)
C9 C10 H10 119.0
C11 C10 H10 119.0
C12 C11 C10 121.5(4)
C12 C11 H11 119.2
C10 C11 H11 119.2
C11 C12 N3 119.6(4)
C11 C12 H12 120.2
N3 C12 H12 120.2
N2 C13 N3 108.0(3)
N2 C13 C14 121.4(3)
N3 C13 C14 130.6(3)
N4 C14 C15 122.0(3)
N4 C14 C13 111.6(3)
C15 C14 C13 126.2(4)
C16 C15 C14 118.0(4)
C16 C15 H15 121.0
C14 C15 H15 121.0
C17 C16 C15 121.0(4)
C17 C16 H16 119.5
C15 C16 H16 119.5
C16 C17 C18 117.4(4)
C16 C17 H17 121.3
C18 C17 H17 121.3
N4 C18 C17 123.1(4)
N4 C18 H18 118.5
C17 C18 H18 118.5
N5 C19 C20 122.6(4)
N5 C19 H19 118.7
C20 C19 H19 118.7
C21 C20 C19 119.1(4)
C21 C20 H20 120.4
C19 C20 H20 120.4
C20 C21 C22 117.3(4)
C20 C21 H21 121.3
C22 C21 H21 121.3
C23 C22 C21 120.9(4)
C23 C22 H22 119.6
C21 C22 H22 119.6
N5 C23 C22 120.8(3)
N5 C23 C24 118.7(3)
C22 C23 C24 120.3(3)
C25 C24 C23 117.1(3)
C25 C24 C6 109.1(3)
C23 C24 C6 108.2(2)
C25 C24 H24 107.3
C23 C24 H24 107.3
C6 C24 H24 107.3
N6 C25 C26 108.8(3)
N6 C25 C24 121.2(3)
C26 C25 C24 129.1(3)
C25 C26 N7 106.3(3)
C25 C26 C27 134.0(3)
N7 C26 C27 119.5(3)
C28 C27 C26 119.2(4)
C28 C27 H27 120.4
C26 C27 H27 120.4
C27 C28 C29 119.2(3)
C27 C28 H28 120.4
C29 C28 H28 120.4
C30 C29 C28 123.0(4)
C30 C29 H29 118.5
C28 C29 H29 118.5
C29 C30 N7 118.2(4)
C29 C30 H30 120.9
N7 C30 H30 120.9
N6 C31 N7 108.5(3)
N6 C31 C32 120.2(3)
N7 C31 C32 131.2(3)
N8 C32 C33 121.1(3)
N8 C32 C31 113.7(3)
C33 C32 C31 125.2(3)
C32 C33 C34 116.7(4)
C32 C33 H33 121.6
C34 C33 H33 121.6
C35 C34 C33 120.6(4)
C35 C34 H34 119.7
C33 C34 H34 119.7
C36 C35 C34 118.6(4)
C36 C35 H35 120.7
C34 C35 H35 120.7
N8 C36 C35 122.2(4)
N8 C36 H36 118.9
C35 C36 H36 118.9
C37 O1 H1A 109.5
O1 C37 H37A 109.5
O1 C37 H37B 109.5
H37A C37 H37B 109.5
O1 C37 H37C 109.5
H37A C37 H37C 109.5
H37B C37 H37C 109.5

loop_
_geom_bond_atom_site_label_1
_geom_bond_atom_site_label_2
_geom_bond_distance
Cd1 N2 2.258(3)
Cd1 N1 2.409(2)
Cd1 Cl2 2.4284(12)
Cd1 Cl1 2.4389(13)
Cd1 N4 2.453(3)
Cd2 N6 2.270(2)
Cd2 N5 2.422(3)
Cd2 Cl3 2.4305(13)
Cd2 N8 2.431(3)
Cd2 Cl4 2.4504(12)
N1 C1 1.337(4)
N1 C5 1.348(4)
N2 C13 1.312(4)
N2 C7 1.366(4)
N3 C12 1.376(5)
N3 C13 1.387(4)
N3 C8 1.403(4)
N4 C18 1.324(4)
N4 C14 1.349(5)
N5 C19 1.339(5)
N5 C23 1.352(4)
N6 C31 1.329(4)
N6 C25 1.363(4)
N7 C30 1.377(4)
N7 C31 1.382(4)
N7 C26 1.396(4)
N8 C36 1.329(5)
N8 C32 1.343(4)
C1 C2 1.366(5)
C1 H1 0.9300
C2 C3 1.356(5)
C2 H2 0.9300
C3 C4 1.374(5)
C3 H3 0.9300
C4 C5 1.378(4)
C4 H4 0.9300
C5 C6 1.507(4)
C6 C7 1.494(5)
C6 C24 1.614(5)
C6 H6 0.9800
C7 C8 1.402(5)
C7 H7 0.9800
C8 C9 1.415(5)
C9 C10 1.364(6)
C9 H9 0.9300
C10 C11 1.394(5)
C10 H10 0.9300
C11 C12 1.327(5)
C11 H11 0.9300
C12 H12 0.9300
C13 C14 1.440(4)
C14 C15 1.385(5)
C15 C16 1.378(5)
C15 H15 0.9300
C16 C17 1.362(6)
C16 H16 0.9300
C17 C18 1.399(5)
C17 H17 0.9300
C18 H18 0.9300
C19 C20 1.391(7)
C19 H19 0.9300
C20 C21 1.383(6)
C20 H20 0.9300
C21 C22 1.405(6)
C21 H21 0.9300
C22 C23 1.371(5)
C22 H22 0.9300
C23 C24 1.502(5)
C24 C25 1.490(5)
C24 H24 0.9800
C25 C26 1.369(4)
C26 C27 1.412(4)
C27 C28 1.343(5)
C27 H27 0.9300
C28 C29 1.419(6)
C28 H28 0.9300
C29 C30 1.331(5)
C29 H29 0.9300
C30 H30 0.9300
C31 C32 1.460(5)
C32 C33 1.376(5)
C33 C34 1.412(5)
C33 H33 0.9300
C34 C35 1.363(5)
C34 H34 0.9300
C35 C36 1.341(6)
C35 H35 0.9300
C36 H36 0.9300
O1 C37 1.570(8)
O1 H1A 0.8200
C37 H37A 0.9600
C37 H37B 0.9600
C37 H37C 0.9600

loop_
_geom_torsion_atom_site_label_1
_geom_torsion_atom_site_label_2
_geom_torsion_atom_site_label_3
_geom_torsion_atom_site_label_4
_geom_torsion
N2 Cd1 N1 C1 161.0(3)
Cl2 Cd1 N1 C1 -97.7(3)
Cl1 Cd1 N1 C1 22.4(3)
N4 Cd1 N1 C1 130.5(3)
N2 Cd1 N1 C5 -8.9(3)
Cl2 Cd1 N1 C5 92.5(3)
Cl1 Cd1 N1 C5 -147.5(3)
N4 Cd1 N1 C5 -39.3(4)
N1 Cd1 N2 C13 -165.8(3)
Cl2 Cd1 N2 C13 93.2(2)
Cl1 Cd1 N2 C13 -73.7(3)
N4 Cd1 N2 C13 -4.6(2)
N1 Cd1 N2 C7 12.1(3)
Cl2 Cd1 N2 C7 -88.9(3)
Cl1 Cd1 N2 C7 104.2(3)
N4 Cd1 N2 C7 173.4(3)
N2 Cd1 N4 C18 174.8(3)
N1 Cd1 N4 C18 -152.5(3)
Cl2 Cd1 N4 C18 75.5(3)
Cl1 Cd1 N4 C18 -43.0(3)
N2 Cd1 N4 C14 12.9(2)
N1 Cd1 N4 C14 45.6(3)
Cl2 Cd1 N4 C14 -86.4(2)
Cl1 Cd1 N4 C14 155.1(2)
N6 Cd2 N5 C19 159.3(3)
Cl3 Cd2 N5 C19 22.6(3)
N8 Cd2 N5 C19 130.3(3)
Cl4 Cd2 N5 C19 -94.1(3)
N6 Cd2 N5 C23 -19.7(3)
Cl3 Cd2 N5 C23 -156.4(3)
N8 Cd2 N5 C23 -48.7(4)
Cl4 Cd2 N5 C23 86.8(3)
N5 Cd2 N6 C31 -163.3(3)
Cl3 Cd2 N6 C31 -72.8(3)
N8 Cd2 N6 C31 -1.7(3)
Cl4 Cd2 N6 C31 100.0(3)
N5 Cd2 N6 C25 22.3(3)
Cl3 Cd2 N6 C25 112.8(3)
N8 Cd2 N6 C25 -176.0(3)
Cl4 Cd2 N6 C25 -74.3(3)
N6 Cd2 N8 C36 -176.0(4)
N5 Cd2 N8 C36 -145.5(3)
Cl3 Cd2 N8 C36 -35.9(3)
Cl4 Cd2 N8 C36 80.6(3)
N6 Cd2 N8 C32 -1.3(3)
N5 Cd2 N8 C32 29.2(4)
Cl3 Cd2 N8 C32 138.8(3)
Cl4 Cd2 N8 C32 -104.7(3)
C5 N1 C1 C2 0.1(6)
Cd1 N1 C1 C2 -171.0(4)
N1 C1 C2 C3 3.2(7)
C1 C2 C3 C4 -4.4(7)
C2 C3 C4 C5 2.5(6)
C1 N1 C5 C4 -2.1(5)
Cd1 N1 C5 C4 167.5(3)
C1 N1 C5 C6 171.1(3)
Cd1 N1 C5 C6 -19.4(5)
C3 C4 C5 N1 0.7(6)
C3 C4 C5 C6 -172.5(4)
N1 C5 C6 C7 52.1(4)
C4 C5 C6 C7 -134.7(3)
N1 C5 C6 C24 -69.1(4)
C4 C5 C6 C24 104.1(3)
C13 N2 C7 C8 2.6(4)
Cd1 N2 C7 C8 -175.4(2)
C13 N2 C7 C6 -168.5(3)
Cd1 N2 C7 C6 13.4(4)
C5 C6 C7 N2 -50.4(4)
C24 C6 C7 N2 72.0(4)
C5 C6 C7 C8 140.1(3)
C24 C6 C7 C8 -97.5(3)
N2 C7 C8 N3 -1.9(3)
C6 C7 C8 N3 168.9(3)
N2 C7 C8 C9 -180.0(3)
C6 C7 C8 C9 -9.1(6)
C12 N3 C8 C7 -178.4(3)
C13 N3 C8 C7 0.6(3)
C12 N3 C8 C9 0.0(5)
C13 N3 C8 C9 179.0(3)
C7 C8 C9 C10 175.8(4)
N3 C8 C9 C10 -2.1(5)
C8 C9 C10 C11 1.5(6)
C9 C10 C11 C12 1.2(6)
C10 C11 C12 N3 -3.3(6)
C13 N3 C12 C11 -176.0(4)
C8 N3 C12 C11 2.7(5)
C7 N2 C13 N3 -2.3(4)
Cd1 N2 C13 N3 176.02(19)
C7 N2 C13 C14 178.0(3)
Cd1 N2 C13 C14 -3.8(4)
C12 N3 C13 N2 179.8(3)
C8 N3 C13 N2 1.0(4)
C12 N3 C13 C14 -0.5(6)
C8 N3 C13 C14 -179.2(3)
C18 N4 C14 C15 -6.0(6)
Cd1 N4 C14 C15 156.8(3)
C18 N4 C14 C13 178.8(3)
Cd1 N4 C14 C13 -18.4(4)
N2 C13 C14 N4 15.3(5)
N3 C13 C14 N4 -164.4(3)
N2 C13 C14 C15 -159.6(4)
N3 C13 C14 C15 20.6(6)
N4 C14 C15 C16 4.9(6)
C13 C14 C15 C16 179.4(4)
C14 C15 C16 C17 -1.6(6)
C15 C16 C17 C18 -0.3(6)
C14 N4 C18 C17 4.0(6)
Cd1 N4 C18 C17 -157.5(3)
C16 C17 C18 N4 -0.9(6)
C23 N5 C19 C20 -0.2(6)
Cd2 N5 C19 C20 -179.4(4)
N5 C19 C20 C21 3.2(7)
C19 C20 C21 C22 -1.9(7)
C20 C21 C22 C23 -2.3(7)
C19 N5 C23 C22 -4.1(5)
Cd2 N5 C23 C22 174.9(3)
C19 N5 C23 C24 170.4(3)
Cd2 N5 C23 C24 -10.6(5)
C21 C22 C23 N5 5.4(6)
C21 C22 C23 C24 -169.0(4)
N5 C23 C24 C25 52.5(4)
C22 C23 C24 C25 -133.0(3)
N5 C23 C24 C6 -71.3(4)
C22 C23 C24 C6 103.2(3)
C7 C6 C24 C25 56.7(3)
C5 C6 C24 C25 -176.2(2)
C7 C6 C24 C23 -174.9(3)
C5 C6 C24 C23 -47.8(3)
C31 N6 C25 C26 1.0(4)
Cd2 N6 C25 C26 175.8(2)
C31 N6 C25 C24 -169.1(3)
Cd2 N6 C25 C24 5.7(5)
C23 C24 C25 N6 -51.5(4)
C6 C24 C25 N6 71.8(4)
C23 C24 C25 C26 140.6(4)
C6 C24 C25 C26 -96.1(4)
N6 C25 C26 N7 -1.2(4)
C24 C25 C26 N7 167.8(3)
N6 C25 C26 C27 -177.9(4)
C24 C25 C26 C27 -8.8(7)
C30 N7 C26 C25 -175.6(3)
C31 N7 C26 C25 1.0(4)
C30 N7 C26 C27 1.6(5)
C31 N7 C26 C27 178.3(3)
C25 C26 C27 C28 174.2(4)
N7 C26 C27 C28 -2.1(5)
C26 C27 C28 C29 0.4(6)
C27 C28 C29 C30 2.0(7)
C28 C29 C30 N7 -2.5(7)
C31 N7 C30 C29 -175.0(4)
C26 N7 C30 C29 0.7(6)
C25 N6 C31 N7 -0.3(4)
Cd2 N6 C31 N7 -175.8(2)
C25 N6 C31 C32 179.9(3)
Cd2 N6 C31 C32 4.4(5)
C30 N7 C31 N6 175.7(4)
C26 N7 C31 N6 -0.4(4)
C30 N7 C31 C32 -4.6(7)
C26 N7 C31 C32 179.3(4)
C36 N8 C32 C33 -2.4(7)
Cd2 N8 C32 C33 -177.2(3)
C36 N8 C32 C31 178.5(4)
Cd2 N8 C32 C31 3.6(5)
N6 C31 C32 N8 -5.3(6)
N7 C31 C32 N8 175.0(4)
N6 C31 C32 C33 175.6(4)
N7 C31 C32 C33 -4.1(7)
N8 C32 C33 C34 0.8(7)
C31 C32 C33 C34 179.8(4)
C32 C33 C34 C35 -1.7(7)
C33 C34 C35 C36 4.2(8)
C32 N8 C36 C35 5.0(7)
Cd2 N8 C36 C35 179.6(4)
C34 C35 C36 N8 -5.9(8)
